data_1571375
loop_
_publ_author_name
'Chen, Bin'
'Pan, Bendu'
'He, Xiaobo'
'Jiang, Long'
'Chan, Albert S. C.'
'Qiu, Liqin'

_publ_section_title
;
 Access to chiral dihydrophenanthridines <i>via</i> a
 palladium(0)-catalyzed Suzuki coupling and C-H arylation cascade reaction
 using new chiral-bridged biphenyl bifunctional ligands.
;
_journal_issue 18
_journal_name_full 'Chemical science'
_journal_page_first 6884
_journal_page_last 6890
_journal_paper_doi 10.1039/d4sc00621f
_journal_volume 15
_journal_year 2024
_chemical_absolute_configuration ad
_chemical_formula_moiety 'C25 H25 N O2, 0.08(H2 O1)'
_chemical_formula_sum 'C25 H25.17 N O2.08'
_chemical_formula_weight 372.96
_space_group_crystal_system trigonal
_space_group_IT_number 152
_space_group_name_Hall 'P 31 2"'
_space_group_name_H-M_alt 'P 31 2 1'
_atom_sites_solution_hydrogens mixed
_atom_sites_solution_primary dual
_audit_creation_date 2023-10-14
_audit_creation_method
;
Olex2 1.2
(compiled 2018.05.29 svn.r3508 for OlexSys, GUI svn.r5506)
;
_audit_update_record
;
2023-11-14 deposited with the CCDC.	2024-04-02 downloaded from the CCDC.
;
_cell_angle_alpha 90
_cell_angle_beta 90
_cell_angle_gamma 120
_cell_formula_units_Z 6
_cell_length_a 11.43405(6)
_cell_length_b 11.43405(6)
_cell_length_c 25.89293(13)
_cell_measurement_reflns_used 39378
_cell_measurement_temperature 149.99(10)
_cell_measurement_theta_max 76.0070
_cell_measurement_theta_min 4.4180
_cell_volume 2931.65(3)
_computing_cell_refinement 'CrysAlisPro 1.171.42.92a (Rigaku OD, 2023)'
_computing_data_collection 'CrysAlisPro 1.171.42.92a (Rigaku OD, 2023)'
_computing_data_reduction 'CrysAlisPro 1.171.42.92a (Rigaku OD, 2023)'
_computing_molecular_graphics 'Olex2 (Dolomanov et al., 2009)'
_computing_publication_material 'Olex2 (Dolomanov et al., 2009)'
_computing_structure_refinement 'ShelXL (Sheldrick, 2015)'
_computing_structure_solution 'ShelXT (Sheldrick, 2015)'
_diffrn_ambient_environment N~2~
_diffrn_ambient_temperature 149.99(10)
_diffrn_detector 'CCD plate'
_diffrn_detector_area_resol_mean 5.2913
_diffrn_detector_type AtlasS2
_diffrn_measured_fraction_theta_full 0.971
_diffrn_measured_fraction_theta_max 0.972
_diffrn_measurement_details
;
List of Runs (angles in degrees, time in seconds):

  # Type    Start    End  Width  t~exp~   \w     \q     \k     \f   Frames
#--------------------------------------------------------------------------
  1  \w      2.00  27.00   1.00    2.00    --   38.00  90.00-156.35   25
  2  \w    -98.00 -19.00   1.00    2.00    --  -41.94 -38.00-180.00   79
  3  \w   -112.00 -15.00   1.00    2.00    --  -41.94 -57.00 120.00   97
  4  \w   -101.00 -74.00   1.00    2.00    --  -41.94 -57.00 -30.00   27
  5  \w    -67.00 -17.00   1.00    2.00    --  -41.94 -57.00 -30.00   50
  6  \w   -118.00  -6.00   1.00    2.00    --  -41.94 -19.00 -90.00  112
  7  \w      6.00  81.00   1.00    2.00    --   41.94 -99.00   0.00   75
  8  \w     10.00  35.00   1.00    2.00    --   41.94  78.00 -42.18   25
  9  \w     27.00  94.00   1.00    2.00    --   41.94-125.00-150.00   67
 10  \w     14.00  39.00   1.00    2.00    --   46.00  81.00   0.50   25
 11  \w     13.00  38.00   1.00    2.00    --   46.00  82.00-156.35   25
 12  \w     14.00  42.00   1.00    2.00    --   46.00  81.00  55.05   28
 13  \w     13.00  38.00   1.00    2.00    --   46.00  82.00  91.46   25
 14  \w     25.00  54.00   1.00    2.00    --   54.00  71.00-108.66   29
 15  \w     83.00 129.00   1.00    2.00    --   58.00  70.00  18.19   46
 16  \w     28.00  54.00   1.00    2.00    --   58.00  70.00  18.19   26
 17  \w     29.00  54.00   1.00    2.00    --   58.00  71.00 140.60   25
 18  \w    101.00 130.00   1.00    2.00    --   58.00  71.00 140.60   29
 19  \w     37.00  62.00   1.00    2.00    --   66.00  70.00 -47.60   25
 20  \w    108.00 134.00   1.00    2.00    --   66.00  70.00 -47.60   26
 21  \w     37.00  62.00   1.00    2.00    --   66.00  69.00 -72.16   25
 22  \w     36.00  62.00   1.00    2.00    --   66.00  71.00 151.49   26
 23  \w     41.00  70.00   1.00    2.00    --   70.00  69.00-125.01   29
 24  \w     40.00  66.00   1.00    2.00    --   70.00  70.00  92.44   26
 25  \w    105.00 131.00   1.00    2.00    --   70.00  70.00-159.10   26
 26  \w    116.00 142.00   1.00    2.00    --   70.00  70.00  33.06   26
 27  \w     40.00  66.00   1.00    2.00    --   70.00  70.00-159.10   26
 28  \w     43.00  68.00   1.00    2.00    --   70.00  64.00-176.14   25
 29  \w     40.00  66.00   1.00    2.00    --   70.00  70.00  33.06   26
 30  \w     44.00  78.00   1.00    2.00    --   74.00  71.00 121.27   34
 31  \w     94.00 120.00   1.00    2.00    --   74.00  71.00 121.27   26
 32  \w     46.00  74.00   1.00    2.00    --   74.00  64.00 -17.42   28
 33  \w     48.00  74.00   1.00    8.00    --   78.00  70.00  43.71   26
 34  \w    134.00 160.00   1.00    8.00    --   90.00  68.00  41.85   26
 35  \w     60.00  93.00   1.00    8.00    --   90.00  70.00-108.20   33
 36  \w     61.00  94.00   1.00    8.00    --   90.00  68.00  41.85   33
 37  \w     64.00  90.00   1.00    8.00    --   90.00  56.00   9.55   26
 38  \w    102.00 161.00   1.00    8.00    --   90.00  69.00-139.78   59
 39  \w     61.00  89.00   1.00    8.00    --   90.00  69.00-139.78   28
 40  \w     62.00  93.00   1.00    8.00    --   90.00  62.00 -48.57   31
 41  \w     70.00  96.00   1.00    8.00    --   94.00  46.00  -3.66   26
 42  \w     66.00  97.00   1.00    8.00    --   94.00  61.00 103.15   31
 43  \w     67.00 101.00   1.00    8.00    --   94.00  57.00 167.09   34
 44  \w    146.00 172.00   1.00    8.00    --  106.00  65.00 -22.41   26
 45  \w     78.00 125.00   1.00    8.00    --  106.00  65.00 -22.41   47
 46  \w     33.00 104.00   1.00    8.00    --  111.00 -94.00 -60.00   71
 47  \w     83.00 175.00   1.00    8.00    --  111.00  61.00  90.00   92
 48  \w     42.00 107.00   1.00    8.00    --  111.00-111.00 150.00   65
 49  \w     84.00 171.00   1.00    8.00    --  111.00  61.00  30.00   87
 50  \w    143.00 171.00   1.00    8.00    --  111.00  61.00   0.00   28
 51  \w     84.00 140.00   1.00    8.00    --  111.00  61.00   0.00   56
 52  \w    115.00 172.00   1.00    8.00    --  111.00  61.00-150.00   57
 53  \w     83.00 112.00   1.00    8.00    --  111.00  61.00-150.00   29
 54  \w     83.00 156.00   1.00    8.00    --  111.00  61.00-180.00   73
 55  \w     47.00  74.00   1.00    8.00    --  111.00 -94.00 -30.00   27
 56  \w     83.00 154.00   1.00    8.00    --  111.00  61.00 -60.00   71
 57  \w    141.00 176.00   1.00    8.00    --  111.00  61.00 120.00   35
 58  \w     83.00 135.00   1.00    8.00    --  111.00  61.00 120.00   52
 59  \w     44.00 109.00   1.00    8.00    --  111.00-111.00 -90.00   65
 60  \w     41.00 109.00   1.00    8.00    --  111.00-111.00  90.00   68
 61  \w     84.00 112.00   1.00    8.00    --  111.00  61.00-120.00   28
 62  \w    115.00 166.00   1.00    8.00    --  111.00  61.00-120.00   51
 63  \w     83.00 163.00   1.00    8.00    --  111.00  61.00  60.00   80
 64  \w     39.00  75.00   1.00    8.00    --  111.00-111.00  60.00   36
 65  \w    109.00 177.00   1.00    8.00    --  111.00 111.00 -60.00   68
 66  \w     45.00  82.00   1.00    8.00    --  111.00-111.00 120.00   37
 67  \w     83.00 172.00   1.00    8.00    --  111.00  61.00 150.00   89
 68  \w     48.00 109.00   1.00    8.00    --  111.00-111.00  30.00   61
 69  \w     83.00 178.00   1.00    8.00    --  111.00  61.00 -90.00   95
 70  \w     83.00 108.00   1.00    8.00    --  111.00-111.00-180.00   25
 71  \w     44.00  73.00   1.00    8.00    --  111.00-111.00-180.00   29
 72  \w     50.00 103.00   1.00    8.00    --  111.00-111.00-120.00   53
;
_diffrn_measurement_device 'four-circle diffractometer'
_diffrn_measurement_device_type 'SuperNova, Dual, Cu at home/near, AtlasS2'
_diffrn_measurement_method '\w scans'
_diffrn_orient_matrix_type 'CrysAlisPro convention (1999,Acta A55,543-557)'
_diffrn_orient_matrix_UB_11 0.0103759000
_diffrn_orient_matrix_UB_12 0.1063135000
_diffrn_orient_matrix_UB_13 -0.0391012000
_diffrn_orient_matrix_UB_21 -0.0262009000
_diffrn_orient_matrix_UB_22 -0.0994663000
_diffrn_orient_matrix_UB_23 -0.0445660000
_diffrn_orient_matrix_UB_31 -0.1530016000
_diffrn_orient_matrix_UB_32 -0.0548344000
_diffrn_orient_matrix_UB_33 0.0049746000
_diffrn_radiation_monochromator mirror
_diffrn_radiation_probe x-ray
_diffrn_radiation_type CuK\a
_diffrn_radiation_wavelength 1.54184
_diffrn_reflns_av_R_equivalents 0.0614
_diffrn_reflns_av_unetI/netI 0.0169
_diffrn_reflns_Laue_measured_fraction_full 0.971
_diffrn_reflns_Laue_measured_fraction_max 0.972
_diffrn_reflns_limit_h_max 13
_diffrn_reflns_limit_h_min -14
_diffrn_reflns_limit_k_max 14
_diffrn_reflns_limit_k_min -14
_diffrn_reflns_limit_l_max 32
_diffrn_reflns_limit_l_min -32
_diffrn_reflns_number 57622
_diffrn_reflns_point_group_measured_fraction_full 0.973
_diffrn_reflns_point_group_measured_fraction_max 0.973
_diffrn_reflns_theta_full 67.684
_diffrn_reflns_theta_max 76.125
_diffrn_reflns_theta_min 4.465
_diffrn_source 'micro-focus sealed X-ray tube'
_diffrn_source_type 'SuperNova (Cu) X-ray Source'
_exptl_absorpt_coefficient_mu 0.628
_exptl_absorpt_correction_T_max 1.00000
_exptl_absorpt_correction_T_min 0.73457
_exptl_absorpt_correction_type multi-scan
_exptl_absorpt_process_details
;
CrysAlisPro 1.171.42.92a (Rigaku Oxford Diffraction, 2023)
Empirical absorption correction using spherical harmonics,
implemented in SCALE3 ABSPACK scaling algorithm.
;
_exptl_crystal_colour colourless
_exptl_crystal_colour_primary colourless
_exptl_crystal_density_diffrn 1.268
_exptl_crystal_description block
_exptl_crystal_F_000 1193
_exptl_crystal_size_max 0.15
_exptl_crystal_size_mid 0.05
_exptl_crystal_size_min 0.04
_refine_diff_density_max 0.155
_refine_diff_density_min -0.143
_refine_diff_density_rms 0.031
_refine_ls_abs_structure_details
;
 Flack x determined using 1666 quotients [(I+)-(I-)]/[(I+)+(I-)]
 (Parsons, Flack and Wagner, Acta Cryst. B69 (2013) 249-259).
;
_refine_ls_abs_structure_Flack 0.03(6)
_refine_ls_extinction_coef 0.00057(18)
_refine_ls_extinction_expression Fc^*^=kFc[1+0.001xFc^2^\l^3^/sin(2\q)]^-1/4^
_refine_ls_extinction_method 'SHELXL-2014/7 (Sheldrick 2014'
_refine_ls_goodness_of_fit_ref 1.026
_refine_ls_hydrogen_treatment constr
_refine_ls_matrix_type full
_refine_ls_number_parameters 268
_refine_ls_number_reflns 3980
_refine_ls_number_restraints 6
_refine_ls_restrained_S_all 1.025
_refine_ls_R_factor_all 0.0275
_refine_ls_R_factor_gt 0.0272
_refine_ls_shift/su_max 0.001
_refine_ls_shift/su_mean 0.000
_refine_ls_structure_factor_coef Fsqd
_refine_ls_weighting_details 'w=1/[\s^2^(Fo^2^)+(0.0513P)^2^+0.2475P] where P=(Fo^2^+2Fc^2^)/3'
_refine_ls_weighting_scheme calc
_refine_ls_wR_factor_gt 0.0729
_refine_ls_wR_factor_ref 0.0733
_reflns_Friedel_coverage 0.740
_reflns_Friedel_fraction_full 0.977
_reflns_Friedel_fraction_max 0.975
_reflns_number_gt 3934
_reflns_number_total 3980
_reflns_threshold_expression 'I > 2\s(I)'
_cod_data_source_file d4sc00621f2.cif
_cod_data_source_block a23101302aqlq
_cod_depositor_comments 'Adding full bibliography for 1571375.cif.'
_cod_database_code 1571375
_shelx_shelxl_version_number 2014/7
_chemical_oxdiff_formula C25H25.2NO2.1
_chemical_oxdiff_usercomment 371
_shelx_space_group_comment
;
The symmetry employed for this shelxl refinement is uniquely defined
by the following loop, which should always be used as a source of
symmetry information in preference to the above space-group names.
They are only intended as comments.
;
_shelx_estimated_absorpt_t_max 0.975
_shelx_estimated_absorpt_t_min 0.912
_diffrn_oxdiff_digest_frames
;
0147483cd1f0d7435140473481e48cb6a5032715934
;
_reflns_odcompleteness_completeness 99.96
_reflns_odcompleteness_iscentric 1
_reflns_odcompleteness_theta 71.98
_olex2_refinement_description
;
1. Fixed Uiso
 At 1.2 times of:
  All C(H) groups
 At 1.5 times of:
  All C(H,H,H) groups, All O(H,H) groups
2. Uiso/Uaniso restraints and constraints
Uanis(O3) \\sim Ueq: with sigma of 0.002 and sigma for terminal atoms of 0.004
3. Others
 Fixed Sof: O3(0.08333) H3a(0.08333) H3b(0.08333)
4.a Riding coordinates:
 O3(H3a,H3b)
4.b Ternary CH refined with riding coordinates:
 C1(H1)
4.c Aromatic/amide H refined with riding coordinates:
 C3(H3), C5(H5), C10(H10), C11(H11), C12(H12), C13(H13), C15(H15), C17(H17),
 C19(H19)
4.d Idealised Me refined as rotating group:
 C21(H21a,H21b,H21c), C22(H22a,H22b,H22c), C23(H23a,H23b,H23c), C24(H24a,H24b,
 H24c), C25(H25a,H25b,H25c)
;
_olex2_date_sample_data_collection 2023-10-13
_olex2_submission_special_instructions 'No special instructions were received'
_oxdiff_exptl_absorpt_empirical_details
;
Empirical correction (ABSPACK) includes:
- Absorption correction using spherical harmonics
- Frame scaling
- Detector area scaling
;
_oxdiff_exptl_absorpt_empirical_full_max 1.408
_oxdiff_exptl_absorpt_empirical_full_min 0.743

loop_
_space_group_symop_operation_xyz
'x, y, z'
'-y, x-y, z+1/3'
'-x+y, -x, z+2/3'
'x-y, -y, -z+2/3'
'-x, -x+y, -z+1/3'
'y, x, -z'

loop_
_atom_site_label
_atom_site_type_symbol
_atom_site_fract_x
_atom_site_fract_y
_atom_site_fract_z
_atom_site_U_iso_or_equiv
_atom_site_adp_type
_atom_site_occupancy
_atom_site_site_symmetry_order
_atom_site_calc_flag
_atom_site_refinement_flags_posn
_atom_site_refinement_flags_adp
_atom_site_refinement_flags_occupancy
_atom_site_disorder_assembly
_atom_site_disorder_group
O1 O -0.66748(11) -0.83516(12) -0.72861(4) 0.0322(2) Uani 1 1 d . . . . .
O2 O -0.57633(11) -0.62049(12) -0.75640(4) 0.0322(3) Uani 1 1 d . . . . .
N1 N -0.44540(12) -0.68441(12) -0.71419(4) 0.0216(2) Uani 1 1 d . . . . .
C1 C -0.42158(13) -0.79047(13) -0.69301(5) 0.0203(3) Uani 1 1 d . . . . .
H1 H -0.4985 -0.8794 -0.7044 0.024 Uiso 1 1 calc R . . . .
C2 C -0.29458(13) -0.77554(13) -0.71757(5) 0.0201(3) Uani 1 1 d . . . . .
C3 C -0.28838(14) -0.89141(14) -0.72828(5) 0.0230(3) Uani 1 1 d . . . . .
H3 H -0.3622 -0.9774 -0.7194 0.028 Uiso 1 1 calc R . . . .
C4 C -0.17502(15) -0.88257(14) -0.75192(5) 0.0241(3) Uani 1 1 d . . . . .
C5 C -0.07118(14) -0.75473(14) -0.76553(5) 0.0228(3) Uani 1 1 d . . . . .
H5 H 0.0053 -0.7479 -0.7828 0.027 Uiso 1 1 calc R . . . .
C6 C -0.07316(14) -0.63626(14) -0.75519(5) 0.0213(3) Uani 1 1 d . . . . .
C7 C -0.18731(13) -0.64613(13) -0.72967(5) 0.0195(2) Uani 1 1 d . . . . .
C8 C -0.20365(14) -0.52946(13) -0.71555(4) 0.0202(3) Uani 1 1 d . . . . .
C9 C -0.33588(14) -0.54995(14) -0.70971(5) 0.0212(3) Uani 1 1 d . . . . .
C10 C -0.35575(15) -0.44302(15) -0.69646(5) 0.0254(3) Uani 1 1 d . . . . .
H10 H -0.4449 -0.4584 -0.6923 0.030 Uiso 1 1 calc R . . . .
C11 C -0.24654(17) -0.31462(15) -0.68931(6) 0.0293(3) Uani 1 1 d . . . . .
H11 H -0.2609 -0.2416 -0.6815 0.035 Uiso 1 1 calc R . . . .
C12 C -0.11609(17) -0.29247(15) -0.69354(6) 0.0305(3) Uani 1 1 d . . . . .
H12 H -0.0410 -0.2047 -0.6880 0.037 Uiso 1 1 calc R . . . .
C13 C -0.09572(15) -0.39911(14) -0.70589(5) 0.0257(3) Uani 1 1 d . . . . .
H13 H -0.0060 -0.3833 -0.7079 0.031 Uiso 1 1 calc R . . . .
C14 C -0.42329(14) -0.78888(13) -0.63390(5) 0.0210(3) Uani 1 1 d . . . . .
C15 C -0.54727(14) -0.83718(14) -0.60916(5) 0.0236(3) Uani 1 1 d . . . . .
H15 H -0.6276 -0.8726 -0.6291 0.028 Uiso 1 1 calc R . . . .
C16 C -0.55499(16) -0.83417(14) -0.55542(6) 0.0265(3) Uani 1 1 d . . . . .
C17 C -0.43690(17) -0.78556(15) -0.52681(5) 0.0281(3) Uani 1 1 d . . . . .
H17 H -0.4415 -0.7844 -0.4902 0.034 Uiso 1 1 calc R . . . .
C18 C -0.31179(16) -0.73846(15) -0.55061(5) 0.0265(3) Uani 1 1 d . . . . .
C19 C -0.30613(14) -0.73958(14) -0.60449(5) 0.0230(3) Uani 1 1 d . . . . .
H19 H -0.2214 -0.7063 -0.6212 0.028 Uiso 1 1 calc R . . . .
C20 C -0.57200(14) -0.72240(15) -0.73256(5) 0.0240(3) Uani 1 1 d . . . . .
C21 C -0.16267(18) -1.00576(16) -0.76173(7) 0.0356(3) Uani 1 1 d . . . . .
H21A H -0.1041 -1.0115 -0.7355 0.053 Uiso 1 1 calc GR . . . .
H21B H -0.1236 -0.9992 -0.7960 0.053 Uiso 1 1 calc GR . . . .
H21C H -0.2523 -1.0867 -0.7601 0.053 Uiso 1 1 calc GR . . . .
C22 C 0.04800(14) -0.50584(15) -0.77229(5) 0.0255(3) Uani 1 1 d . . . . .
H22A H 0.1083 -0.4632 -0.7428 0.038 Uiso 1 1 calc GR . . . .
H22B H 0.0182 -0.4450 -0.7858 0.038 Uiso 1 1 calc GR . . . .
H22C H 0.0963 -0.5246 -0.7994 0.038 Uiso 1 1 calc GR . . . .
C23 C -0.68920(17) -0.88058(17) -0.52926(6) 0.0342(3) Uani 1 1 d . . . . .
H23A H -0.7561 -0.9692 -0.5428 0.051 Uiso 1 1 calc GR . . . .
H23B H -0.7192 -0.8153 -0.5360 0.051 Uiso 1 1 calc GR . . . .
H23C H -0.6794 -0.8873 -0.4920 0.051 Uiso 1 1 calc GR . . . .
C24 C -0.18564(18) -0.6891(2) -0.51843(6) 0.0369(4) Uani 1 1 d . . . . .
H24A H -0.1060 -0.6379 -0.5403 0.055 Uiso 1 1 calc GR . . . .
H24B H -0.1834 -0.7665 -0.5033 0.055 Uiso 1 1 calc GR . . . .
H24C H -0.1856 -0.6306 -0.4907 0.055 Uiso 1 1 calc GR . . . .
C25 C -0.70726(18) -0.6498(2) -0.77415(7) 0.0419(4) Uani 1 1 d . . . . .
H25A H -0.7334 -0.5904 -0.7566 0.063 Uiso 1 1 calc GR . . . .
H25B H -0.7735 -0.7442 -0.7665 0.063 Uiso 1 1 calc GR . . . .
H25C H -0.7042 -0.6348 -0.8115 0.063 Uiso 1 1 calc GR . . . .
O3 O 0.106(2) 0.000(4) -0.6721(10) 0.026(3) Uani 0.0833 1 d . U P A -1
H3A H 0.1858 0.0407 -0.6859 0.040 Uiso 0.0833 1 d R . P A -1
H3B H 0.0987 -0.0624 -0.6511 0.040 Uiso 0.0833 1 d R . P A -1

loop_
_atom_site_aniso_label
_atom_site_aniso_U_11
_atom_site_aniso_U_22
_atom_site_aniso_U_33
_atom_site_aniso_U_23
_atom_site_aniso_U_13
_atom_site_aniso_U_12
O1 0.0233(5) 0.0339(6) 0.0363(5) -0.0023(4) -0.0020(4) 0.0120(5)
O2 0.0260(5) 0.0422(6) 0.0328(5) 0.0079(5) -0.0016(4) 0.0204(5)
N1 0.0195(5) 0.0241(6) 0.0221(5) 0.0026(4) 0.0008(4) 0.0115(5)
C1 0.0185(6) 0.0203(6) 0.0214(6) 0.0009(5) 0.0014(5) 0.0091(5)
C2 0.0206(6) 0.0225(6) 0.0171(5) 0.0010(4) 0.0006(4) 0.0108(5)
C3 0.0240(6) 0.0207(6) 0.0232(6) 0.0018(5) 0.0018(5) 0.0102(5)
C4 0.0276(7) 0.0252(6) 0.0233(6) -0.0012(5) -0.0014(5) 0.0161(6)
C5 0.0205(6) 0.0293(7) 0.0215(6) -0.0004(5) 0.0004(5) 0.0145(5)
C6 0.0203(6) 0.0245(6) 0.0185(5) 0.0004(5) -0.0014(5) 0.0107(5)
C7 0.0203(6) 0.0204(6) 0.0178(5) 0.0003(5) -0.0018(5) 0.0103(5)
C8 0.0230(6) 0.0213(6) 0.0171(5) 0.0017(4) -0.0001(4) 0.0117(5)
C9 0.0244(6) 0.0240(6) 0.0174(5) 0.0028(5) 0.0008(5) 0.0138(5)
C10 0.0316(7) 0.0291(7) 0.0221(6) 0.0045(5) 0.0039(5) 0.0203(6)
C11 0.0426(8) 0.0248(7) 0.0268(7) 0.0023(5) 0.0042(6) 0.0216(7)
C12 0.0363(8) 0.0208(6) 0.0308(7) -0.0009(5) 0.0005(6) 0.0116(6)
C13 0.0258(7) 0.0243(7) 0.0259(6) 0.0012(5) 0.0002(5) 0.0117(6)
C14 0.0256(6) 0.0171(6) 0.0225(6) 0.0033(4) 0.0041(5) 0.0123(5)
C15 0.0245(6) 0.0207(6) 0.0265(6) 0.0037(5) 0.0035(5) 0.0120(5)
C16 0.0332(7) 0.0224(6) 0.0282(6) 0.0071(5) 0.0102(6) 0.0171(6)
C17 0.0413(8) 0.0271(7) 0.0204(6) 0.0054(5) 0.0060(5) 0.0206(6)
C18 0.0328(7) 0.0257(7) 0.0242(6) 0.0040(5) 0.0005(5) 0.0170(6)
C19 0.0233(6) 0.0230(6) 0.0235(6) 0.0041(5) 0.0035(5) 0.0123(5)
C20 0.0223(6) 0.0334(7) 0.0189(5) -0.0006(5) 0.0010(5) 0.0158(6)
C21 0.0394(9) 0.0297(8) 0.0443(8) 0.0013(6) 0.0065(7) 0.0223(7)
C22 0.0190(6) 0.0276(7) 0.0255(6) -0.0005(5) 0.0015(5) 0.0083(5)
C23 0.0376(8) 0.0360(8) 0.0331(7) 0.0076(6) 0.0154(6) 0.0214(7)
C24 0.0389(9) 0.0486(10) 0.0239(6) 0.0042(6) -0.0028(6) 0.0223(8)
C25 0.0313(8) 0.0545(11) 0.0454(9) 0.0043(8) -0.0078(7) 0.0257(8)
O3 0.028(5) 0.027(4) 0.025(8) 0.000(5) -0.001(4) 0.014(4)

loop_
_atom_type_symbol
_atom_type_description
_atom_type_scat_dispersion_real
_atom_type_scat_dispersion_imag
_atom_type_scat_source
C C 0.0181 0.0091 'International Tables Vol C Tables 4.2.6.8 and 6.1.1.4'
H H 0.0000 0.0000 'International Tables Vol C Tables 4.2.6.8 and 6.1.1.4'
N N 0.0311 0.0180 'International Tables Vol C Tables 4.2.6.8 and 6.1.1.4'
O O 0.0492 0.0322 'International Tables Vol C Tables 4.2.6.8 and 6.1.1.4'

loop_
_geom_angle_atom_site_label_1
_geom_angle_atom_site_label_2
_geom_angle_atom_site_label_3
_geom_angle
_geom_angle_site_symmetry_1
_geom_angle_site_symmetry_3
_geom_angle_publ_flag
C20 O2 C25 115.56(13) . . ?
C9 N1 C1 115.72(11) . . ?
C20 N1 C1 117.91(12) . . ?
C20 N1 C9 126.18(12) . . ?
N1 C1 C2 108.18(10) . . ?
N1 C1 C14 110.68(10) . . ?
C2 C1 C14 115.83(11) . . ?
C3 C2 C1 118.64(12) . . ?
C3 C2 C7 121.69(12) . . ?
C7 C2 C1 119.66(11) . . ?
C2 C3 C4 120.57(12) . . ?
C3 C4 C5 117.56(12) . . ?
C3 C4 C21 121.75(13) . . ?
C5 C4 C21 120.67(13) . . ?
C4 C5 C6 123.58(13) . . ?
C5 C6 C7 118.36(13) . . ?
C5 C6 C22 116.87(12) . . ?
C7 C6 C22 124.76(13) . . ?
C2 C7 C6 118.17(12) . . ?
C2 C7 C8 117.12(12) . . ?
C6 C7 C8 124.70(12) . . ?
C9 C8 C7 118.79(12) . . ?
C13 C8 C7 124.08(13) . . ?
C13 C8 C9 117.11(12) . . ?
C8 C9 N1 117.40(11) . . ?
C10 C9 N1 121.81(13) . . ?
C10 C9 C8 120.64(13) . . ?
C11 C10 C9 120.47(14) . . ?
C10 C11 C12 120.05(14) . . ?
C11 C12 C13 119.68(15) . . ?
C12 C13 C8 121.97(14) . . ?
C15 C14 C1 118.13(12) . . ?
C19 C14 C1 122.44(12) . . ?
C19 C14 C15 119.42(12) . . ?
C14 C15 C16 120.85(14) . . ?
C15 C16 C23 120.27(14) . . ?
C17 C16 C15 118.73(13) . . ?
C17 C16 C23 120.99(13) . . ?
C16 C17 C18 121.52(13) . . ?
C17 C18 C19 118.75(13) . . ?
C17 C18 C24 120.27(13) . . ?
C19 C18 C24 120.97(13) . . ?
C14 C19 C18 120.70(12) . . ?
O1 C20 O2 124.09(13) . . ?
O1 C20 N1 123.81(13) . . ?
O2 C20 N1 112.09(12) . . ?

loop_
_geom_bond_atom_site_label_1
_geom_bond_atom_site_label_2
_geom_bond_distance
_geom_bond_site_symmetry_2
_geom_bond_publ_flag
O1 C20 1.2071(19) . ?
O2 C20 1.3412(18) . ?
O2 C25 1.4362(19) . ?
N1 C1 1.4751(16) . ?
N1 C9 1.4213(18) . ?
N1 C20 1.3717(18) . ?
C1 C2 1.5146(18) . ?
C1 C14 1.5310(17) . ?
C2 C3 1.3896(19) . ?
C2 C7 1.4062(18) . ?
C3 C4 1.3906(19) . ?
C4 C5 1.391(2) . ?
C4 C21 1.5057(19) . ?
C5 C6 1.392(2) . ?
C6 C7 1.4162(19) . ?
C6 C22 1.5077(19) . ?
C7 C8 1.4824(18) . ?
C8 C9 1.4175(19) . ?
C8 C13 1.403(2) . ?
C9 C10 1.3936(19) . ?
C10 C11 1.384(2) . ?
C11 C12 1.387(2) . ?
C12 C13 1.388(2) . ?
C14 C15 1.3937(19) . ?
C14 C19 1.3918(19) . ?
C15 C16 1.396(2) . ?
C16 C17 1.389(2) . ?
C16 C23 1.510(2) . ?
C17 C18 1.395(2) . ?
C18 C19 1.3969(19) . ?
C18 C24 1.510(2) . ?

loop_
_geom_torsion_atom_site_label_1
_geom_torsion_atom_site_label_2
_geom_torsion_atom_site_label_3
_geom_torsion_atom_site_label_4
_geom_torsion
_geom_torsion_site_symmetry_1
_geom_torsion_site_symmetry_2
_geom_torsion_site_symmetry_3
_geom_torsion_site_symmetry_4
_geom_torsion_publ_flag
N1 C1 C2 C3 -144.47(11) . . . . ?
N1 C1 C2 C7 34.57(16) . . . . ?
N1 C1 C14 C15 73.15(15) . . . . ?
N1 C1 C14 C19 -105.95(14) . . . . ?
N1 C9 C10 C11 176.04(13) . . . . ?
C1 N1 C9 C8 36.33(16) . . . . ?
C1 N1 C9 C10 -139.15(12) . . . . ?
C1 N1 C20 O1 6.26(19) . . . . ?
C1 N1 C20 O2 -172.33(11) . . . . ?
C1 C2 C3 C4 178.48(12) . . . . ?
C1 C2 C7 C6 -176.57(11) . . . . ?
C1 C2 C7 C8 2.23(17) . . . . ?
C1 C14 C15 C16 -177.82(12) . . . . ?
C1 C14 C19 C18 179.27(12) . . . . ?
C2 C1 C14 C15 -163.27(12) . . . . ?
C2 C1 C14 C19 17.63(18) . . . . ?
C2 C3 C4 C5 -1.78(19) . . . . ?
C2 C3 C4 C21 177.08(13) . . . . ?
C2 C7 C8 C9 -23.70(16) . . . . ?
C2 C7 C8 C13 154.26(13) . . . . ?
C3 C2 C7 C6 2.43(18) . . . . ?
C3 C2 C7 C8 -178.77(11) . . . . ?
C3 C4 C5 C6 2.3(2) . . . . ?
C4 C5 C6 C7 -0.4(2) . . . . ?
C4 C5 C6 C22 179.66(12) . . . . ?
C5 C6 C7 C2 -1.96(18) . . . . ?
C5 C6 C7 C8 179.34(12) . . . . ?
C6 C7 C8 C9 155.02(12) . . . . ?
C6 C7 C8 C13 -27.02(19) . . . . ?
C7 C2 C3 C4 -0.54(19) . . . . ?
C7 C8 C9 N1 4.45(17) . . . . ?
C7 C8 C9 C10 179.98(11) . . . . ?
C7 C8 C13 C12 179.00(12) . . . . ?
C8 C9 C10 C11 0.71(19) . . . . ?
C9 N1 C1 C2 -54.29(14) . . . . ?
C9 N1 C1 C14 73.59(14) . . . . ?
C9 N1 C20 O1 -168.48(13) . . . . ?
C9 N1 C20 O2 12.93(18) . . . . ?
C9 C8 C13 C12 -3.0(2) . . . . ?
C9 C10 C11 C12 -2.3(2) . . . . ?
C10 C11 C12 C13 1.2(2) . . . . ?
C11 C12 C13 C8 1.5(2) . . . . ?
C13 C8 C9 N1 -173.65(11) . . . . ?
C13 C8 C9 C10 1.88(18) . . . . ?
C14 C1 C2 C3 90.65(14) . . . . ?
C14 C1 C2 C7 -90.31(14) . . . . ?
C14 C15 C16 C17 -1.8(2) . . . . ?
C14 C15 C16 C23 177.03(13) . . . . ?
C15 C14 C19 C18 0.2(2) . . . . ?
C15 C16 C17 C18 0.9(2) . . . . ?
C16 C17 C18 C19 0.6(2) . . . . ?
C16 C17 C18 C24 -178.68(14) . . . . ?
C17 C18 C19 C14 -1.1(2) . . . . ?
C19 C14 C15 C16 1.3(2) . . . . ?
C20 N1 C1 C2 130.43(12) . . . . ?
C20 N1 C1 C14 -101.69(13) . . . . ?
C20 N1 C9 C8 -148.83(12) . . . . ?
C20 N1 C9 C10 35.69(19) . . . . ?
C21 C4 C5 C6 -176.61(13) . . . . ?
C22 C6 C7 C2 178.01(12) . . . . ?
C22 C6 C7 C8 -0.7(2) . . . . ?
C23 C16 C17 C18 -177.96(13) . . . . ?
C24 C18 C19 C14 178.13(14) . . . . ?
C25 O2 C20 O1 4.9(2) . . . . ?
C25 O2 C20 N1 -176.52(13) . . . . ?
